data_4028879
loop_
_publ_author_name
'Shanshan Yu'
'Winston Plunkett'
'Michael Kim'
'Elaine Wu'
'Michal Sabat'
'Lin Pu'

_publ_section_title
;
 Molecular Recognition of Aliphatic Diamines by
 3,3'-Di(trifluoroacetyl)-1,1'-bi-2-naphthol
;
_journal_name_full 'Journal of Organic Chemistry'
_journal_page_first 12671
_journal_page_last 12680
_journal_paper_doi 10.1021/jo402277p
_journal_volume 78
_journal_year 2013
_chemical_formula_sum 'C28 H24 F6 N4 O2'
_chemical_formula_weight 562.51
_chemical_name_systematic
; 
 ? 
;
_space_group_crystal_system tetragonal
_space_group_IT_number 78
_space_group_name_Hall 'P 4cw'
_space_group_name_H-M_alt 'P 43'
_symmetry_space_group_name_Hall 'P 4cw'
_symmetry_space_group_name_H-M 'P 43'
_atom_sites_solution_hydrogens geom
_audit_creation_method SHELXL-2013
_cell_angle_alpha 90
_cell_angle_beta 90
_cell_angle_gamma 90
_cell_formula_units_Z 8
_cell_length_a 10.532(3)
_cell_length_b 10.532(3)
_cell_length_c 44.888(12)
_cell_measurement_reflns_used 9855
_cell_measurement_temperature 153(2)
_cell_measurement_theta_max 25.76
_cell_measurement_theta_min 3.55
_cell_volume 4979(2)
_computing_cell_refinement 'Bruker SAINT'
_computing_data_collection 'Bruker APEX2'
_computing_data_reduction 'Bruker SAINT'
_computing_molecular_graphics 'Bruker SHELXTL'
_computing_publication_material 'Bruker SHELXTL'
_computing_structure_refinement 'SHELXL-2013 (Sheldrick, 2013)'
_computing_structure_solution 'SHELXS-97 (Sheldrick, 2008)'
_diffrn_ambient_temperature 153(2)
_diffrn_measured_fraction_theta_full 0.995
_diffrn_measured_fraction_theta_max 0.991
_diffrn_measurement_device_type 'Bruker APEX-II CCD'
_diffrn_measurement_method '\f and \w scans'
_diffrn_radiation_type MoK\a
_diffrn_radiation_wavelength 0.71073
_diffrn_reflns_av_R_equivalents 0.0647
_diffrn_reflns_av_unetI/netI 0.0491
_diffrn_reflns_Laue_measured_fraction_full 0.995
_diffrn_reflns_Laue_measured_fraction_max 0.991
_diffrn_reflns_limit_h_max 12
_diffrn_reflns_limit_h_min -12
_diffrn_reflns_limit_k_max 12
_diffrn_reflns_limit_k_min -12
_diffrn_reflns_limit_l_max 54
_diffrn_reflns_limit_l_min -54
_diffrn_reflns_number 47263
_diffrn_reflns_point_group_measured_fraction_full 0.991
_diffrn_reflns_point_group_measured_fraction_max 0.983
_diffrn_reflns_theta_full 25.242
_diffrn_reflns_theta_max 25.819
_diffrn_reflns_theta_min 3.283
_exptl_absorpt_coefficient_mu 0.127
_exptl_absorpt_correction_T_max 0.7452
_exptl_absorpt_correction_T_min 0.5316
_exptl_absorpt_correction_type empirical
_exptl_absorpt_process_details 'Bruker SADABS'
_exptl_crystal_colour yellow
_exptl_crystal_density_diffrn 1.501
_exptl_crystal_description block
_exptl_crystal_F_000 2320
_exptl_crystal_size_max 0.390
_exptl_crystal_size_mid 0.340
_exptl_crystal_size_min 0.320
_refine_diff_density_max 0.432
_refine_diff_density_min -0.460
_refine_diff_density_rms 0.094
_refine_ls_abs_structure_details
; 
 Flack x determined using 4089 quotients [(I+)-(I-)]/[(I+)+(I-)] 
 (Parsons and Flack (2004), Acta Cryst. A60, s61). 
;
_refine_ls_abs_structure_Flack 0.2(2)
_refine_ls_extinction_coef 0.0008(4)
_refine_ls_extinction_expression Fc^*^=kFc[1+0.001xFc^2^\l^3^/sin(2\q)]^-1/4^
_refine_ls_extinction_method SHELXL
_refine_ls_goodness_of_fit_ref 1.189
_refine_ls_hydrogen_treatment constr
_refine_ls_matrix_type full
_refine_ls_number_parameters 726
_refine_ls_number_reflns 9416
_refine_ls_number_restraints 1
_refine_ls_restrained_S_all 1.189
_refine_ls_R_factor_all 0.0913
_refine_ls_R_factor_gt 0.0891
_refine_ls_shift/su_max 0.005
_refine_ls_shift/su_mean 0.001
_refine_ls_structure_factor_coef Fsqd
_refine_ls_weighting_details 'w=1/[\s^2^(Fo^2^)+25.7119P] where P=(Fo^2^+2Fc^2^)/3'
_refine_ls_weighting_scheme calc
_refine_ls_wR_factor_gt 0.2127
_refine_ls_wR_factor_ref 0.2137
_reflns_Friedel_coverage 0.958
_reflns_Friedel_fraction_full 0.986
_reflns_Friedel_fraction_max 0.975
_reflns_number_gt 9007
_reflns_number_total 9416
_reflns_threshold_expression 'I > 2\s(I)'
_cod_data_source_file jo402277p_si_002_2.cif
_cod_data_source_block C28H24F6N4O2
_cod_original_cell_volume 4979(3)
_cod_database_code 4028879
_shelx_space_group_comment
; 
The symmetry employed for this shelxl refinement is uniquely defined 
by the following loop, which should always be used as a source of 
symmetry information in preference to the above space-group names. 
They are only intended as comments. 
;

loop_
_space_group_symop_operation_xyz
'x, y, z'
'-x, -y, z+1/2'
'-y, x, z+3/4'
'y, -x, z+1/4'

loop_
_atom_site_label
_atom_site_type_symbol
_atom_site_fract_x
_atom_site_fract_y
_atom_site_fract_z
_atom_site_U_iso_or_equiv
_atom_site_adp_type
_atom_site_occupancy
_atom_site_site_symmetry_order
_atom_site_calc_flag
_atom_site_refinement_flags_posn
_atom_site_refinement_flags_adp
F1 F 0.0410(6) 0.9672(7) 0.11110(15) 0.0423(16) Uani 1 1 d . .
F2 F -0.0530(6) 1.0144(7) 0.15195(17) 0.0476(17) Uani 1 1 d . .
F3 F -0.0147(7) 1.1596(7) 0.11951(16) 0.0469(17) Uani 1 1 d . .
F4 F -0.1231(6) 0.4654(7) 0.30534(17) 0.0472(18) Uani 1 1 d . .
F5 F 0.0701(7) 0.5159(7) 0.31697(16) 0.0469(17) Uani 1 1 d . .
F6 F 0.0238(7) 0.4540(6) 0.27262(17) 0.0470(17) Uani 1 1 d . .
F7 F 1.0358(7) 0.6220(6) 0.13537(18) 0.0486(18) Uani 1 1 d . .
F8 F 1.0474(6) 0.4731(7) 0.16781(18) 0.0486(18) Uani 1 1 d . .
F9 F 0.9830(7) 0.4303(7) 0.12367(16) 0.0444(17) Uani 1 1 d . .
F10 F 0.4838(7) 0.5527(6) 0.28861(17) 0.0474(17) Uani 1 1 d . .
F11 F 0.3397(7) 0.5165(7) 0.32100(17) 0.0499(19) Uani 1 1 d . .
F12 F 0.5327(6) 0.4580(7) 0.32962(15) 0.0430(16) Uani 1 1 d . .
O1 O 0.1410(7) 1.0114(7) 0.21041(15) 0.0340(17) Uani 1 1 d . .
H1O1 H 0.0841 1.0522 0.2014 0.051 Uiso 1 1 calc R U
O2 O 0.0279(7) 0.7011(7) 0.22323(15) 0.0333(17) Uani 1 1 d . .
H1O2 H 0.0651 0.6542 0.2109 0.050 Uiso 1 1 calc R U
O3 O 0.7985(8) 0.4704(7) 0.21761(16) 0.0355(17) Uani 1 1 d . .
H1O3 H 0.8774 0.4820 0.2167 0.053 Uiso 1 1 calc R U
O4 O 0.4877(8) 0.3587(8) 0.23046(16) 0.0384(18) Uani 1 1 d . .
H1O4 H 0.4133 0.3466 0.2366 0.058 Uiso 1 1 calc R U
N1 N 0.2485(9) 1.1332(8) 0.12470(19) 0.032(2) Uani 1 1 d . .
H1N H 0.2685 1.0979 0.1076 0.038 Uiso 1 1 calc R U
N2 N 0.1438(9) 1.1826(8) 0.16906(19) 0.033(2) Uani 1 1 d . .
H2N H 0.0757 1.1965 0.1800 0.039 Uiso 1 1 calc R U
N3 N -0.0991(8) 0.7274(10) 0.3110(2) 0.036(2) Uani 1 1 d . .
H3N H -0.0584 0.7530 0.3270 0.043 Uiso 1 1 calc R U
N4 N -0.1424(8) 0.6545(8) 0.26227(18) 0.0281(19) Uani 1 1 d . .
H4N H -0.1431 0.6056 0.2464 0.034 Uiso 1 1 calc R U
N5 N 0.3167(9) 0.3580(10) 0.2717(2) 0.039(2) Uani 1 1 d . .
H5N H 0.3021 0.4257 0.2607 0.047 Uiso 1 1 calc R U
N6 N 0.3660(9) 0.2507(9) 0.31591(19) 0.034(2) Uani 1 1 d . .
H6N H 0.4017 0.2294 0.3329 0.041 Uiso 1 1 calc R U
N7 N 0.8453(8) 0.6422(8) 0.17854(18) 0.0279(19) Uani 1 1 d . .
H7N H 0.8938 0.6426 0.1945 0.033 Uiso 1 1 calc R U
N8 N 0.7730(9) 0.5991(8) 0.12963(19) 0.032(2) Uani 1 1 d . .
H8N H 0.7477 0.5581 0.1136 0.038 Uiso 1 1 calc R U
C1 C 0.2462(9) 0.8180(9) 0.2035(2) 0.023(2) Uani 1 1 d . .
C2 C 0.1964(9) 0.9302(9) 0.1915(2) 0.025(2) Uani 1 1 d . .
C3 C 0.2105(10) 0.9585(9) 0.1609(2) 0.025(2) Uani 1 1 d . .
C4 C 0.2692(9) 0.8690(9) 0.1428(2) 0.0218(19) Uani 1 1 d . .
H4 H 0.2750 0.8854 0.1220 0.026 Uiso 1 1 calc R U
C5 C 0.3205(9) 0.7552(9) 0.1539(2) 0.0229(19) Uani 1 1 d . .
C6 C 0.3816(9) 0.6685(9) 0.1355(2) 0.025(2) Uani 1 1 d . .
H6 H 0.3854 0.6847 0.1147 0.031 Uiso 1 1 calc R U
C7 C 0.4366(10) 0.5602(9) 0.1465(2) 0.029(2) Uani 1 1 d . .
H7 H 0.4784 0.5021 0.1336 0.034 Uiso 1 1 calc R U
C8 C 0.4295(10) 0.5371(10) 0.1775(2) 0.031(2) Uani 1 1 d . .
H8 H 0.4689 0.4636 0.1856 0.037 Uiso 1 1 calc R U
C9 C 0.3676(10) 0.6178(9) 0.1959(2) 0.028(2) Uani 1 1 d . .
H9 H 0.3629 0.5988 0.2166 0.034 Uiso 1 1 calc R U
C10 C 0.3095(8) 0.7301(9) 0.1851(2) 0.0229(19) Uani 1 1 d . .
C11 C 0.1637(9) 1.0806(9) 0.1468(2) 0.025(2) Uani 1 1 d . .
C12 C 0.2958(11) 1.2564(11) 0.1358(3) 0.037(3) Uani 1 1 d . .
H12A H 0.2534 1.3278 0.1255 0.045 Uiso 1 1 calc R U
H12B H 0.3887 1.2637 0.1329 0.045 Uiso 1 1 calc R U
C13 C 0.2623(11) 1.2549(11) 0.1689(3) 0.037(3) Uani 1 1 d . .
H13A H 0.3289 1.2121 0.1807 0.045 Uiso 1 1 calc R U
H13B H 0.2495 1.3420 0.1766 0.045 Uiso 1 1 calc R U
C14 C 0.0328(9) 1.0554(11) 0.1324(3) 0.032(2) Uani 1 1 d . .
C15 C 0.2223(9) 0.7964(8) 0.2358(2) 0.0214(19) Uani 1 1 d . .
C16 C 0.1105(9) 0.7367(9) 0.2447(2) 0.0248(19) Uani 1 1 d . .
C17 C 0.0811(9) 0.7234(8) 0.2754(2) 0.0204(18) Uani 1 1 d . .
C18 C 0.1642(10) 0.7648(9) 0.2961(2) 0.025(2) Uani 1 1 d . .
H18 H 0.1450 0.7529 0.3166 0.030 Uiso 1 1 calc R U
C19 C 0.2795(8) 0.8254(9) 0.2881(2) 0.0214(18) Uani 1 1 d . .
C20 C 0.3653(9) 0.8714(10) 0.3094(2) 0.027(2) Uani 1 1 d . .
H20 H 0.3468 0.8590 0.3299 0.032 Uiso 1 1 calc R U
C21 C 0.4744(9) 0.9334(10) 0.3018(2) 0.029(2) Uani 1 1 d . .
H21 H 0.5297 0.9659 0.3167 0.035 Uiso 1 1 calc R U
C22 C 0.5029(9) 0.9477(9) 0.2716(2) 0.027(2) Uani 1 1 d . .
H22 H 0.5791 0.9895 0.2659 0.032 Uiso 1 1 calc R U
C23 C 0.4219(9) 0.9023(10) 0.2499(2) 0.027(2) Uani 1 1 d . .
H23 H 0.4434 0.9135 0.2295 0.033 Uiso 1 1 calc R U
C24 C 0.3094(9) 0.8403(8) 0.2573(2) 0.0215(19) Uani 1 1 d . .
C25 C -0.0447(9) 0.6589(10) 0.2854(2) 0.026(2) Uani 1 1 d . .
C26 C -0.2361(11) 0.7447(11) 0.3043(3) 0.039(3) Uani 1 1 d . .
H26A H -0.2684 0.8251 0.3128 0.047 Uiso 1 1 calc R U
H26B H -0.2871 0.6731 0.3122 0.047 Uiso 1 1 calc R U
C27 C -0.2388(10) 0.7476(11) 0.2708(3) 0.036(3) Uani 1 1 d . .
H27A H -0.3235 0.7230 0.2632 0.044 Uiso 1 1 calc R U
H27B H -0.2172 0.8331 0.2632 0.044 Uiso 1 1 calc R U
C28 C -0.0188(10) 0.5235(12) 0.2950(3) 0.037(3) Uani 1 1 d . .
C29 C 0.7053(9) 0.2767(9) 0.20492(19) 0.0212(19) Uani 1 1 d . .
C30 C 0.7631(9) 0.3895(9) 0.1961(2) 0.0230(19) Uani 1 1 d . .
C31 C 0.7762(8) 0.4176(9) 0.1656(2) 0.0211(18) Uani 1 1 d . .
C32 C 0.7343(10) 0.3349(10) 0.1446(2) 0.028(2) Uani 1 1 d . .
H32 H 0.7455 0.3549 0.1241 0.033 Uiso 1 1 calc R U
C33 C 0.6736(8) 0.2184(8) 0.1527(2) 0.0191(17) Uani 1 1 d . .
C34 C 0.6292(9) 0.1336(9) 0.1307(2) 0.025(2) Uani 1 1 d . .
H34 H 0.6412 0.1522 0.1102 0.030 Uiso 1 1 calc R U
C35 C 0.5693(9) 0.0259(10) 0.1390(2) 0.029(2) Uani 1 1 d . .
H35 H 0.5371 -0.0303 0.1243 0.035 Uiso 1 1 calc R U
C36 C 0.5546(10) -0.0034(9) 0.1692(2) 0.030(2) Uani 1 1 d . .
H36 H 0.5137 -0.0802 0.1747 0.036 Uiso 1 1 calc R U
C37 C 0.5974(10) 0.0753(10) 0.1906(2) 0.029(2) Uani 1 1 d . .
H37 H 0.5862 0.0531 0.2109 0.035 Uiso 1 1 calc R U
C38 C 0.6584(9) 0.1897(8) 0.1833(2) 0.0208(19) Uani 1 1 d . .
C39 C 0.8418(10) 0.5442(9) 0.1551(2) 0.025(2) Uani 1 1 d . .
C40 C 0.7525(13) 0.7384(12) 0.1700(3) 0.042(3) Uani 1 1 d . .
H40A H 0.7778 0.8233 0.1774 0.051 Uiso 1 1 calc R U
H40B H 0.6672 0.7175 0.1779 0.051 Uiso 1 1 calc R U
C41 C 0.7543(13) 0.7338(10) 0.1358(3) 0.039(3) Uani 1 1 d . .
H41A H 0.6731 0.7645 0.1274 0.046 Uiso 1 1 calc R U
H41B H 0.8249 0.7853 0.1277 0.046 Uiso 1 1 calc R U
C42 C 0.9751(10) 0.5178(10) 0.1452(3) 0.032(2) Uani 1 1 d . .
C43 C 0.6805(9) 0.2546(9) 0.2375(2) 0.024(2) Uani 1 1 d . .
C44 C 0.5706(9) 0.3012(8) 0.2491(2) 0.0229(19) Uani 1 1 d . .
C45 C 0.5416(10) 0.2891(9) 0.2800(2) 0.025(2) Uani 1 1 d . .
C46 C 0.6310(9) 0.2301(9) 0.2981(2) 0.0236(19) Uani 1 1 d . .
H46 H 0.6147 0.2235 0.3189 0.028 Uiso 1 1 calc R U
C47 C 0.7434(9) 0.1804(9) 0.2868(2) 0.0214(18) Uani 1 1 d . .
C48 C 0.8317(9) 0.1166(9) 0.3053(2) 0.025(2) Uani 1 1 d . .
H48 H 0.8166 0.1119 0.3261 0.030 Uiso 1 1 calc R U
C49 C 0.9389(10) 0.0614(9) 0.2936(2) 0.029(2) Uani 1 1 d . .
H49 H 0.9970 0.0184 0.3063 0.035 Uiso 1 1 calc R U
C50 C 0.9621(10) 0.0687(11) 0.2632(2) 0.032(2) Uani 1 1 d . .
H50 H 1.0346 0.0279 0.2550 0.039 Uiso 1 1 calc R U
C51 C 0.8816(10) 0.1339(9) 0.2449(2) 0.026(2) Uani 1 1 d . .
H51 H 0.9020 0.1412 0.2243 0.032 Uiso 1 1 calc R U
C52 C 0.7696(9) 0.1907(9) 0.2555(2) 0.0224(19) Uani 1 1 d . .
C53 C 0.4176(9) 0.3384(9) 0.2939(2) 0.0232(19) Uani 1 1 d . .
C54 C 0.2439(11) 0.2046(10) 0.3046(3) 0.039(3) Uani 1 1 d . .
H54A H 0.1724 0.2475 0.3148 0.047 Uiso 1 1 calc R U
H54B H 0.2359 0.1118 0.3076 0.047 Uiso 1 1 calc R U
C55 C 0.2458(11) 0.2369(11) 0.2722(3) 0.038(3) Uani 1 1 d . .
H55A H 0.2901 0.1706 0.2605 0.046 Uiso 1 1 calc R U
H55B H 0.1587 0.2478 0.2643 0.046 Uiso 1 1 calc R U
C56 C 0.4449(11) 0.4678(10) 0.3081(2) 0.032(2) Uani 1 1 d . .

loop_
_atom_site_aniso_label
_atom_site_aniso_U_11
_atom_site_aniso_U_22
_atom_site_aniso_U_33
_atom_site_aniso_U_23
_atom_site_aniso_U_13
_atom_site_aniso_U_12
F1 0.040(4) 0.046(4) 0.041(4) -0.010(3) -0.014(3) 0.005(3)
F2 0.031(3) 0.057(4) 0.054(4) 0.004(4) 0.001(3) -0.007(3)
F3 0.044(4) 0.048(4) 0.048(4) 0.006(3) -0.015(3) 0.011(3)
F4 0.034(4) 0.045(4) 0.063(5) 0.017(3) 0.003(3) -0.012(3)
F5 0.043(4) 0.050(4) 0.048(4) 0.022(3) -0.010(3) -0.001(3)
F6 0.048(4) 0.033(4) 0.060(5) -0.006(3) 0.002(3) 0.001(3)
F7 0.042(4) 0.035(4) 0.069(5) 0.005(3) 0.016(3) -0.014(3)
F8 0.031(4) 0.045(4) 0.070(5) 0.005(4) -0.007(3) 0.007(3)
F9 0.042(4) 0.043(4) 0.048(4) -0.013(3) 0.020(3) -0.007(3)
F10 0.053(4) 0.035(4) 0.054(5) -0.001(3) 0.006(4) 0.002(3)
F11 0.047(4) 0.046(4) 0.057(5) -0.018(3) 0.008(3) 0.019(3)
F12 0.044(4) 0.045(4) 0.040(4) -0.014(3) -0.008(3) 0.006(3)
O1 0.040(4) 0.040(4) 0.022(4) 0.002(3) 0.007(3) 0.003(3)
O2 0.038(4) 0.047(5) 0.015(3) -0.005(3) -0.005(3) -0.013(3)
O3 0.051(5) 0.037(4) 0.019(3) -0.003(3) -0.004(3) -0.016(3)
O4 0.040(4) 0.051(5) 0.024(4) 0.009(3) -0.001(3) 0.009(4)
N1 0.046(5) 0.032(5) 0.019(4) 0.006(3) 0.005(4) 0.002(4)
N2 0.046(5) 0.027(4) 0.025(4) -0.003(4) 0.004(4) 0.005(4)
N3 0.027(5) 0.061(6) 0.020(4) -0.011(4) 0.006(4) 0.004(4)
N4 0.034(5) 0.029(4) 0.022(4) -0.003(3) -0.002(3) -0.009(4)
N5 0.037(5) 0.057(6) 0.024(5) 0.007(4) -0.002(4) 0.008(4)
N6 0.041(5) 0.039(5) 0.022(4) 0.006(4) 0.006(4) -0.002(4)
N7 0.034(5) 0.034(5) 0.016(4) 0.000(3) -0.002(3) -0.005(4)
N8 0.052(6) 0.024(4) 0.020(4) 0.005(3) -0.008(4) -0.002(4)
C1 0.025(5) 0.026(5) 0.019(5) -0.003(4) 0.002(4) -0.012(4)
C2 0.030(5) 0.029(5) 0.015(4) -0.005(4) 0.005(4) -0.010(4)
C3 0.033(5) 0.018(4) 0.024(5) 0.004(4) -0.002(4) 0.001(4)
C4 0.026(5) 0.021(4) 0.019(5) 0.002(4) 0.000(4) -0.003(4)
C5 0.026(5) 0.026(5) 0.016(4) -0.002(4) 0.006(4) -0.008(4)
C6 0.027(5) 0.025(5) 0.024(5) -0.001(4) 0.003(4) -0.001(4)
C7 0.036(6) 0.019(5) 0.031(5) 0.002(4) 0.000(4) -0.002(4)
C8 0.037(6) 0.024(5) 0.031(5) 0.011(4) 0.008(4) 0.011(4)
C9 0.035(6) 0.029(5) 0.021(5) 0.006(4) 0.003(4) -0.008(4)
C10 0.015(4) 0.031(5) 0.023(5) 0.002(4) 0.000(3) -0.004(4)
C11 0.025(5) 0.030(5) 0.021(5) -0.002(4) -0.004(4) 0.008(4)
C12 0.032(6) 0.036(6) 0.043(7) 0.009(5) -0.006(5) -0.007(5)
C13 0.037(6) 0.032(6) 0.043(7) 0.001(5) -0.005(5) 0.000(5)
C14 0.022(5) 0.040(6) 0.034(6) 0.000(5) -0.004(4) 0.005(4)
C15 0.027(5) 0.012(4) 0.025(5) -0.002(3) -0.002(4) 0.002(3)
C16 0.030(5) 0.027(5) 0.017(4) 0.001(4) 0.000(4) 0.002(4)
C17 0.023(5) 0.018(4) 0.020(4) -0.001(3) 0.001(4) -0.001(3)
C18 0.035(5) 0.027(5) 0.013(4) 0.002(4) 0.002(4) 0.000(4)
C19 0.018(4) 0.024(5) 0.022(5) -0.001(4) -0.003(4) 0.001(4)
C20 0.025(5) 0.035(5) 0.020(5) 0.002(4) 0.000(4) -0.003(4)
C21 0.018(5) 0.037(6) 0.034(6) -0.013(4) -0.006(4) -0.004(4)
C22 0.021(5) 0.023(5) 0.036(6) 0.004(4) -0.007(4) -0.012(4)
C23 0.025(5) 0.038(6) 0.019(5) 0.000(4) 0.000(4) -0.004(4)
C24 0.023(5) 0.016(4) 0.025(5) 0.005(4) 0.001(4) 0.004(4)
C25 0.027(5) 0.034(5) 0.018(4) 0.000(4) 0.003(4) -0.008(4)
C26 0.031(6) 0.039(6) 0.047(7) -0.007(5) 0.008(5) 0.010(5)
C27 0.023(5) 0.037(6) 0.049(7) -0.012(5) -0.010(5) 0.011(4)
C28 0.027(5) 0.049(7) 0.036(6) 0.003(5) -0.006(5) -0.002(5)
C29 0.027(5) 0.026(5) 0.011(4) -0.002(3) -0.001(3) -0.001(4)
C30 0.021(4) 0.026(5) 0.022(5) 0.000(4) 0.002(4) 0.001(4)
C31 0.018(4) 0.025(5) 0.020(4) 0.004(4) -0.001(3) 0.000(4)
C32 0.030(5) 0.032(5) 0.021(5) 0.007(4) 0.004(4) 0.002(4)
C33 0.020(4) 0.016(4) 0.021(4) -0.001(3) -0.001(4) -0.002(3)
C34 0.032(5) 0.023(5) 0.021(5) 0.002(4) 0.002(4) -0.003(4)
C35 0.024(5) 0.032(5) 0.032(6) -0.003(4) -0.006(4) -0.004(4)
C36 0.035(6) 0.022(5) 0.033(6) -0.002(4) -0.009(4) -0.006(4)
C37 0.031(5) 0.035(6) 0.020(5) 0.003(4) -0.002(4) -0.010(4)
C38 0.027(5) 0.015(4) 0.021(5) 0.002(3) 0.002(4) -0.009(4)
C39 0.033(5) 0.026(5) 0.017(4) 0.004(4) -0.003(4) -0.006(4)
C40 0.055(8) 0.038(6) 0.033(6) -0.003(5) -0.002(5) 0.012(5)
C41 0.062(8) 0.024(5) 0.030(6) 0.006(4) -0.003(5) -0.002(5)
C42 0.022(5) 0.031(6) 0.042(6) -0.002(5) 0.002(4) 0.001(4)
C43 0.030(5) 0.026(5) 0.016(5) -0.002(4) 0.001(4) -0.014(4)
C44 0.027(5) 0.018(4) 0.024(5) 0.002(4) 0.000(4) -0.002(4)
C45 0.037(5) 0.026(5) 0.013(4) -0.003(4) 0.003(4) -0.001(4)
C46 0.029(5) 0.027(5) 0.014(4) 0.003(4) 0.000(4) 0.000(4)
C47 0.021(4) 0.025(5) 0.018(4) 0.002(4) 0.003(4) 0.000(4)
C48 0.023(5) 0.028(5) 0.024(5) 0.008(4) -0.004(4) 0.000(4)
C49 0.031(5) 0.027(5) 0.028(5) 0.007(4) -0.003(4) -0.008(4)
C50 0.027(5) 0.040(6) 0.030(6) 0.001(5) 0.008(4) 0.003(5)
C51 0.034(5) 0.023(5) 0.022(5) -0.001(4) 0.000(4) -0.015(4)
C52 0.026(5) 0.023(5) 0.018(5) -0.003(3) -0.001(4) -0.006(4)
C53 0.019(4) 0.023(5) 0.028(5) 0.000(4) 0.001(4) 0.000(4)
C54 0.035(6) 0.023(5) 0.059(8) -0.008(5) 0.018(5) -0.004(4)
C55 0.036(6) 0.032(6) 0.046(7) -0.008(5) -0.007(5) -0.008(5)
C56 0.039(6) 0.027(5) 0.030(5) -0.004(4) 0.004(5) -0.002(4)

loop_
_atom_type_symbol
_atom_type_description
_atom_type_scat_dispersion_real
_atom_type_scat_dispersion_imag
_atom_type_scat_source
C C 0.0033 0.0016 'International Tables Vol C Tables 4.2.6.8 and 6.1.1.4'
H H 0.0000 0.0000 'International Tables Vol C Tables 4.2.6.8 and 6.1.1.4'
N N 0.0061 0.0033 'International Tables Vol C Tables 4.2.6.8 and 6.1.1.4'
O O 0.0106 0.0060 'International Tables Vol C Tables 4.2.6.8 and 6.1.1.4'
F F 0.0171 0.0103 'International Tables Vol C Tables 4.2.6.8 and 6.1.1.4'

loop_
_geom_angle_atom_site_label_1
_geom_angle_atom_site_label_2
_geom_angle_atom_site_label_3
_geom_angle
C11 N1 C12 108.3(8)
C13 N2 C11 104.6(8)
C25 N3 C26 106.4(8)
C27 N4 C25 106.3(8)
C53 N5 C55 103.5(8)
C53 N6 C54 107.7(9)
C40 N7 C39 106.4(8)
C41 N8 C39 107.5(8)
C2 C1 C10 120.5(9)
C2 C1 C15 116.0(9)
C10 C1 C15 123.4(9)
O1 C2 C1 117.3(8)
O1 C2 C3 121.8(9)
C1 C2 C3 120.8(9)
C4 C3 C2 118.2(9)
C4 C3 C11 118.5(8)
C2 C3 C11 123.4(9)
C3 C4 C5 122.7(9)
C6 C5 C4 121.7(9)
C6 C5 C10 119.9(9)
C4 C5 C10 118.4(9)
C7 C6 C5 121.8(9)
C6 C7 C8 118.4(9)
C9 C8 C7 121.2(9)
C8 C9 C10 121.5(9)
C1 C10 C9 123.5(9)
C1 C10 C5 119.3(9)
C9 C10 C5 117.1(9)
N1 C11 N2 105.8(8)
N1 C11 C3 114.2(8)
N2 C11 C3 112.4(8)
N1 C11 C14 109.2(8)
N2 C11 C14 106.3(8)
C3 C11 C14 108.6(9)
N1 C12 C13 103.9(9)
N2 C13 C12 102.1(9)
F2 C14 F1 106.8(9)
F2 C14 F3 107.3(9)
F1 C14 F3 106.6(9)
F2 C14 C11 112.7(9)
F1 C14 C11 111.2(8)
F3 C14 C11 111.9(9)
C16 C15 C24 120.3(9)
C16 C15 C1 119.3(8)
C24 C15 C1 120.4(8)
O2 C16 C15 117.9(8)
O2 C16 C17 121.6(9)
C15 C16 C17 120.3(9)
C18 C17 C16 119.7(9)
C18 C17 C25 119.7(8)
C16 C17 C25 120.6(8)
C17 C18 C19 121.8(8)
C20 C19 C18 122.4(9)
C20 C19 C24 118.7(9)
C18 C19 C24 118.9(8)
C21 C20 C19 122.5(9)
C20 C21 C22 118.4(9)
C23 C22 C21 121.0(9)
C22 C23 C24 121.2(9)
C23 C24 C15 123.0(9)
C23 C24 C19 118.1(9)
C15 C24 C19 118.9(8)
N4 C25 N3 107.2(8)
N4 C25 C28 107.4(8)
N3 C25 C28 108.0(9)
N4 C25 C17 114.1(8)
N3 C25 C17 110.1(8)
C28 C25 C17 109.9(8)
N3 C26 C27 102.8(9)
N4 C27 C26 103.6(9)
F6 C28 F4 106.8(9)
F6 C28 F5 106.5(9)
F4 C28 F5 106.6(9)
F6 C28 C25 111.5(10)
F4 C28 C25 112.4(9)
F5 C28 C25 112.7(10)
C30 C29 C38 120.5(8)
C30 C29 C43 119.0(8)
C38 C29 C43 120.2(8)
O3 C30 C29 117.3(8)
O3 C30 C31 122.7(9)
C29 C30 C31 119.9(8)
C32 C31 C30 120.6(9)
C32 C31 C39 118.6(8)
C30 C31 C39 120.8(8)
C31 C32 C33 121.3(9)
C34 C33 C38 120.4(8)
C34 C33 C32 121.0(9)
C38 C33 C32 118.6(8)
C35 C34 C33 119.6(9)
C34 C35 C36 120.3(9)
C37 C36 C35 121.2(10)
C36 C37 C38 121.1(9)
C37 C38 C33 117.4(8)
C37 C38 C29 123.6(9)
C33 C38 C29 119.0(8)
N8 C39 N7 107.0(8)
N8 C39 C42 107.7(9)
N7 C39 C42 108.5(8)
N8 C39 C31 110.5(8)
N7 C39 C31 113.0(8)
C42 C39 C31 110.0(8)
N7 C40 C41 103.4(9)
N8 C41 C40 102.9(9)
F9 C42 F7 107.1(9)
F9 C42 F8 105.5(9)
F7 C42 F8 105.3(8)
F9 C42 C39 113.6(9)
F7 C42 C39 113.0(9)
F8 C42 C39 111.7(9)
C44 C43 C52 121.5(9)
C44 C43 C29 117.5(9)
C52 C43 C29 121.0(9)
O4 C44 C43 118.4(9)
O4 C44 C45 120.2(9)
C43 C44 C45 121.4(9)
C46 C45 C44 117.7(9)
C46 C45 C53 119.2(8)
C44 C45 C53 123.1(9)
C47 C46 C45 121.9(9)
C46 C47 C48 121.5(9)
C46 C47 C52 119.6(8)
C48 C47 C52 118.9(9)
C49 C48 C47 121.1(9)
C48 C49 C50 119.7(10)
C51 C50 C49 120.7(10)
C50 C51 C52 122.1(9)
C51 C52 C43 124.7(9)
C51 C52 C47 117.4(9)
C43 C52 C47 117.9(9)
N6 C53 N5 106.2(8)
N6 C53 C56 110.6(8)
N5 C53 C56 107.0(8)
N6 C53 C45 112.2(8)
N5 C53 C45 112.7(8)
C56 C53 C45 108.0(8)
N6 C54 C55 104.4(9)
N5 C55 C54 102.5(9)
F10 C56 F12 108.4(9)
F10 C56 F11 106.4(9)
F12 C56 F11 106.6(9)
F10 C56 C53 112.7(9)
F12 C56 C53 111.2(9)
F11 C56 C53 111.2(9)

loop_
_geom_bond_atom_site_label_1
_geom_bond_atom_site_label_2
_geom_bond_distance
F1 C14 1.336(13)
F2 C14 1.332(13)
F3 C14 1.338(13)
F4 C28 1.341(13)
F5 C28 1.362(13)
F6 C28 1.322(14)
F7 C42 1.345(12)
F8 C42 1.352(13)
F9 C42 1.339(13)
F10 C56 1.316(13)
F11 C56 1.352(13)
F12 C56 1.342(13)
O1 C2 1.340(12)
O2 C16 1.350(12)
O3 C30 1.340(12)
O4 C44 1.351(12)
N1 C11 1.445(13)
N1 C12 1.476(14)
N2 C13 1.462(14)
N2 C11 1.482(12)
N3 C25 1.471(13)
N3 C26 1.485(14)
N4 C27 1.463(13)
N4 C25 1.463(13)
N5 C53 1.472(13)
N5 C55 1.479(15)
N6 C53 1.458(12)
N6 C54 1.465(15)
N7 C40 1.459(14)
N7 C39 1.474(12)
N8 C41 1.459(13)
N8 C39 1.472(12)
C1 C2 1.400(15)
C1 C10 1.407(14)
C1 C15 1.492(12)
C2 C3 1.414(13)
C3 C4 1.390(14)
C3 C11 1.515(13)
C4 C5 1.407(13)
C5 C6 1.391(13)
C5 C10 1.429(12)
C6 C7 1.372(14)
C7 C8 1.414(15)
C8 C9 1.353(15)
C9 C10 1.417(14)
C11 C14 1.546(13)
C12 C13 1.526(17)
C15 C16 1.393(14)
C15 C24 1.408(13)
C16 C17 1.420(13)
C17 C18 1.348(13)
C17 C25 1.555(13)
C18 C19 1.418(13)
C19 C20 1.402(13)
C19 C24 1.427(13)
C20 C21 1.365(14)
C21 C22 1.395(15)
C22 C23 1.382(13)
C23 C24 1.393(13)
C25 C28 1.515(16)
C26 C27 1.504(17)
C29 C30 1.393(13)
C29 C38 1.423(12)
C29 C43 1.505(12)
C30 C31 1.407(13)
C31 C32 1.357(14)
C31 C39 1.574(13)
C32 C33 1.430(13)
C33 C34 1.410(13)
C33 C38 1.418(13)
C34 C35 1.351(14)
C35 C36 1.399(15)
C36 C37 1.346(14)
C37 C38 1.404(13)
C39 C42 1.499(14)
C40 C41 1.536(16)
C43 C44 1.360(14)
C43 C52 1.408(14)
C44 C45 1.426(13)
C45 C46 1.392(14)
C45 C53 1.537(13)
C46 C47 1.391(13)
C47 C48 1.417(13)
C47 C52 1.436(12)
C48 C49 1.374(15)
C49 C50 1.390(15)
C50 C51 1.366(15)
C51 C52 1.406(14)
C53 C56 1.532(14)
C54 C55 1.496(17)
